data_1567122
loop_
_publ_author_name
'Jir\'at, Jan'
'Babor, Martin'
'Ridvan, Lud\<ek'
'Sko\<repov\'a, Eli\<ska'
'Du\<sek, Michal'
'\<So\'o\<s, Miroslav'

_publ_section_title
;
 Structure--property relations of a unique and systematic dataset of 19
 isostructural multicomponent apremilast forms
;
_journal_coeditor_code ED5027
_journal_issue 4
_journal_name_full IUCrJ
_journal_page_first
;
;
_journal_paper_doi 10.1107/S2052252522005577
_journal_volume 9
_journal_year 2022
_chemical_absolute_configuration ad
_chemical_formula_moiety '2(C22 H24 N2 O7 S), (C6 F6)'
_chemical_formula_sum 'C50 H48 F6 N4 O14 S2'
_chemical_formula_weight 1107.1
_space_group_IT_number 92
_space_group_name_Hall 'P 4abw 2nw'
_space_group_name_H-M_alt 'P 41 21 2'
_symmetry_cell_setting tetragonal
_symmetry_Int_Tables_number 92
_symmetry_space_group_name_Hall 'P 4abw 2nw'
_symmetry_space_group_name_H-M 'P 41 21 2'
_cell_angle_alpha 90
_cell_angle_beta 90
_cell_angle_gamma 90
_cell_formula_units_Z 4
_cell_length_a 12.84250(10)
_cell_length_b 12.84250(10)
_cell_length_c 29.4534(2)
_cell_measurement_reflns_used 32712
_cell_measurement_temperature 119.97(10)
_cell_measurement_theta_max 74.03
_cell_measurement_theta_min 3.01
_cell_volume 4857.74(6)
_computing_cell_refinement 'CrysAlisPro 1.171.40.67a (Rigaku OD, 2019)'
_computing_data_collection 'CrysAlisPro 1.171.40.67a (Rigaku OD, 2019)'
_computing_data_reduction 'CrysAlisPro 1.171.40.67a (Rigaku OD, 2019)'
_diffrn_ambient_temperature 119.97
_diffrn_detector 'CCD plate'
_diffrn_detector_area_resol_mean 5.2027
_diffrn_measured_fraction_theta_full 1
_diffrn_measured_fraction_theta_max 1
_diffrn_measurement_device 'four-circle diffractometer'
_diffrn_measurement_device_type 'SuperNova, Dual, Cu at home/near, AtlasS2'
_diffrn_measurement_method '\w scans'
_diffrn_radiation_monochromator mirror
_diffrn_radiation_probe x-ray
_diffrn_radiation_source 'X-ray tube'
_diffrn_radiation_type 'Cu K\a'
_diffrn_radiation_wavelength 1.54184
_diffrn_reflns_av_R_equivalents 0.0182
_diffrn_reflns_av_unetI/netI 0.0082
_diffrn_reflns_limit_h_max 15
_diffrn_reflns_limit_h_min -15
_diffrn_reflns_limit_k_max 15
_diffrn_reflns_limit_k_min -15
_diffrn_reflns_limit_l_max 36
_diffrn_reflns_limit_l_min -36
_diffrn_reflns_number 41296
_diffrn_reflns_theta_full 74.27
_diffrn_reflns_theta_max 74.27
_diffrn_reflns_theta_min 3.75
_diffrn_source 'micro-focus sealed X-ray tube'
_exptl_absorpt_coefficient_mu 1.844
_exptl_absorpt_correction_T_max 0.796
_exptl_absorpt_correction_T_min 0.671
_exptl_absorpt_correction_type analytical
_exptl_absorpt_process_details
;
  CrysAlisPro 1.171.40.67a (Rigaku Oxford Diffraction, 2019)
  Analytical numeric absorption correction based on crystal shape
;
_exptl_crystal_colour yellow
_exptl_crystal_density_diffrn 1.5137
_exptl_crystal_description block
_exptl_crystal_F_000 2296
_exptl_crystal_size_max 0.34
_exptl_crystal_size_mid 0.252
_exptl_crystal_size_min 0.17
_refine_diff_density_max 0.16
_refine_diff_density_min -0.21
_refine_ls_abs_structure_details '  2035 of Friedel pairs used in the refinement'
_refine_ls_abs_structure_Flack 0.004(9)
_refine_ls_extinction_method none
_refine_ls_goodness_of_fit_gt 1.67
_refine_ls_goodness_of_fit_ref 1.66
_refine_ls_hydrogen_treatment mixed
_refine_ls_number_constraints 93
_refine_ls_number_parameters 349
_refine_ls_number_reflns 4928
_refine_ls_number_restraints 1
_refine_ls_R_factor_all 0.0228
_refine_ls_R_factor_gt 0.0226
_refine_ls_shift/su_max 0.0206
_refine_ls_shift/su_mean 0.0016
_refine_ls_structure_factor_coef Fsqd
_refine_ls_weighting_details w=1/(\s^2^(I)+0.0016I^2^)
_refine_ls_weighting_scheme sigma
_refine_ls_wR_factor_gt 0.0716
_refine_ls_wR_factor_ref 0.0718
_reflns_number_gt 4897
_reflns_number_total 4928
_reflns_threshold_expression I>3\s(I)
_cod_data_source_file ed5027.cif
_cod_data_source_block ApreHexa
_cod_depositor_comments
;
The following automatic conversions were performed:

data item '_diffrn_radiation_probe' value 'X-ray' was changed to
'x-ray' in accordance with the
/home/data/users/saulius/crontab/automatic-downloads/rss-feeds/IUCr/lib/dictionaries/cif_core.dic
dictionary named 'cif_core.dic' version 2.4.2 last updated on
2011-04-26.

Automatic conversion script
Id: cif_fix_values 7556 2019-12-06 15:28:31Z antanas 
;
_cod_original_sg_symbol_Hall 'P 43n;2nw'
_cod_database_code 1567122

loop_
_space_group_symop_id
_space_group_symop_operation_xyz
1 x,y,z
2 -x,-y,z+1/2
3 -y+1/2,x+1/2,z+1/4
4 y+1/2,-x+1/2,z+3/4
5 -x+1/2,y+1/2,-z+1/4
6 x+1/2,-y+1/2,-z+3/4
7 y,x,-z
8 -y,-x,-z+1/2

loop_
_atom_site_label
_atom_site_type_symbol
_atom_site_fract_x
_atom_site_fract_y
_atom_site_fract_z
_atom_site_adp_type
_atom_site_U_iso_or_equiv
_atom_site_site_symmetry_multiplicity
_atom_site_occupancy
_atom_site_calc_flag
_atom_site_refinement_flags
_atom_site_disorder_assembly
_atom_site_disorder_group
S1 S 0.16716(2) 0.59424(2) 0.712495(8) Uani 0.01827(7) 8 1 d . . .
F1 F 0.79300(9) 0.20700(9) 0.75 Uani 0.0599(4) 4 1 d . . .
F2 F 0.91597(10) 0.18083(8) 0.82396(3) Uani 0.0541(3) 8 1 d . . .
F3 F 1.06368(9) 0.03077(9) 0.82434(4) Uani 0.0554(3) 8 1 d . . .
F4 F 1.09175(9) -0.09175(9) 0.75 Uani 0.0610(4) 4 1 d . . .
O1 O 0.47431(6) 0.59043(7) 0.69488(3) Uani 0.0212(2) 8 1 d . . .
O2 O 0.23649(7) 0.51093(6) 0.58451(3) Uani 0.0202(2) 8 1 d . . .
O3 O 0.21769(7) 0.68444(7) 0.69299(3) Uani 0.0252(2) 8 1 d . . .
O4 O 0.07948(7) 0.55094(7) 0.68841(3) Uani 0.0269(2) 8 1 d . . .
O5 O 0.54631(7) 0.23422(6) 0.76843(3) Uani 0.0202(2) 8 1 d . . .
O6 O 0.55846(7) 0.09487(7) 0.70395(3) Uani 0.0223(2) 8 1 d . . .
O7 O 0.31494(7) 0.78740(7) 0.45864(3) Uani 0.0275(2) 8 1 d . . .
N1 N 0.34699(7) 0.52852(7) 0.64649(3) Uani 0.0155(2) 8 1 d . . .
N2 N 0.28903(7) 0.66880(7) 0.51529(3) Uani 0.0185(2) 8 1 d . . .
C1 C 0.42738(8) 0.59541(9) 0.65931(3) Uani 0.0162(3) 8 1 d . . .
C2 C 0.30732(8) 0.55534(8) 0.60383(3) Uani 0.0158(3) 8 1 d . . .
C3 C 0.36833(8) 0.64609(8) 0.58815(4) Uani 0.0159(3) 8 1 d . . .
C4 C 0.36203(8) 0.70139(8) 0.54747(4) Uani 0.0164(3) 8 1 d . . .
C5 C 0.43298(9) 0.78404(9) 0.54194(4) Uani 0.0200(3) 8 1 d . . .
C6 C 0.50511(9) 0.80799(9) 0.57592(4) Uani 0.0223(3) 8 1 d . . .
C7 C 0.51127(9) 0.75145(9) 0.61652(4) Uani 0.0213(3) 8 1 d . . .
C8 C 0.44134(8) 0.67054(9) 0.62133(3) Uani 0.0172(3) 8 1 d . . .
C9 C 0.29946(8) 0.44849(8) 0.67568(3) Uani 0.0161(3) 8 1 d . . .
C10 C 0.26178(8) 0.49535(8) 0.72064(3) Uani 0.0173(3) 8 1 d . . .
C11 C 0.12892(11) 0.62580(11) 0.76816(4) Uani 0.0293(3) 8 1 d . . .
C12 C 0.37136(8) 0.35585(9) 0.68342(4) Uani 0.0169(3) 8 1 d . . .
C13 C 0.42630(8) 0.34120(8) 0.72406(3) Uani 0.0177(3) 8 1 d . . .
C14 C 0.48941(8) 0.25425(8) 0.73014(4) Uani 0.0171(3) 8 1 d . . .
C15 C 0.49734(9) 0.17951(8) 0.69495(4) Uani 0.0176(3) 8 1 d . . .
C16 C 0.44369(9) 0.19507(9) 0.65468(4) Uani 0.0195(3) 8 1 d . . .
C17 C 0.38102(9) 0.28280(9) 0.64905(4) Uani 0.0189(3) 8 1 d . . .
C18 C 0.54743(9) 0.31501(9) 0.80237(4) Uani 0.0210(3) 8 1 d . . .
C19 C 0.62629(11) 0.28555(11) 0.83813(4) Uani 0.0305(4) 8 1 d . . .
C20 C 0.57506(10) 0.02516(9) 0.66685(4) Uani 0.0246(3) 8 1 d . . .
C21 C 0.27073(9) 0.71040(9) 0.47284(3) Uani 0.0195(3) 8 1 d . . .
C22 C 0.19379(9) 0.64936(10) 0.44499(4) Uani 0.0241(3) 8 1 d . . .
C23 C 0.86636(12) 0.13364(12) 0.75 Uani 0.0356(4) 4 1 d . . .
C24 C 0.92905(13) 0.12041(11) 0.78747(5) Uani 0.0365(4) 8 1 d . . .
C25 C 1.00426(12) 0.04442(12) 0.78760(5) Uani 0.0369(4) 8 1 d . . .
C26 C 1.01845(12) -0.01845(12) 0.75 Uani 0.0376(5) 4 1 d . . .
H1c5 H 0.4318 0.824406 0.514512 Uiso 0.024 8 1 d . . .
H1c6 H 0.552059 0.865173 0.571281 Uiso 0.0268 8 1 d . . .
H1c7 H 0.561243 0.768011 0.639659 Uiso 0.0256 8 1 d . . .
H1c9 H 0.239689 0.422257 0.659799 Uiso 0.0193 8 1 d . . .
H1c10 H 0.320103 0.523418 0.736951 Uiso 0.0208 8 1 d . . .
H2c10 H 0.233166 0.441284 0.739374 Uiso 0.0208 8 1 d . . .
H1c11 H 0.099735 0.565369 0.782518 Uiso 0.0352 8 1 d . . .
H2c11 H 0.188437 0.649024 0.785086 Uiso 0.0352 8 1 d . . .
H3c11 H 0.077727 0.680229 0.767265 Uiso 0.0352 8 1 d . . .
H1c13 H 0.420322 0.391711 0.74794 Uiso 0.0212 8 1 d . . .
H1c16 H 0.449706 0.145203 0.630543 Uiso 0.0235 8 1 d . . .
H1c17 H 0.344125 0.292695 0.621035 Uiso 0.0226 8 1 d . . .
H1c18 H 0.479754 0.320397 0.816009 Uiso 0.0252 8 1 d . . .
H2c18 H 0.567339 0.379762 0.788591 Uiso 0.0252 8 1 d . . .
H1c19 H 0.630144 0.339663 0.860556 Uiso 0.0366 8 1 d . . .
H2c19 H 0.605567 0.221577 0.852369 Uiso 0.0366 8 1 d . . .
H3c19 H 0.693301 0.276675 0.82422 Uiso 0.0366 8 1 d . . .
H1c20 H 0.61677 -0.032525 0.676802 Uiso 0.0295 8 1 d . . .
H2c20 H 0.509186 -0.000005 0.656033 Uiso 0.0295 8 1 d . . .
H3c20 H 0.610371 0.061151 0.64279 Uiso 0.0295 8 1 d . . .
H1c22 H 0.138627 0.624901 0.464229 Uiso 0.0289 8 1 d . . .
H2c22 H 0.165366 0.693263 0.421702 Uiso 0.0289 8 1 d . . .
H3c22 H 0.22828 0.590984 0.431273 Uiso 0.0289 8 1 d . . .
H1n2 H 0.2529(11) 0.6157(8) 0.5235(5) Uiso 0.0223 8 1 d . . .

loop_
_atom_site_aniso_label
_atom_site_aniso_type_symbol
_atom_site_aniso_U_11
_atom_site_aniso_U_22
_atom_site_aniso_U_33
_atom_site_aniso_U_12
_atom_site_aniso_U_13
_atom_site_aniso_U_23
S1 S 0.01925(13) 0.02004(13) 0.01552(12) 0.00511(9) 0.00156(9) 0.00123(9)
F1 F 0.0539(6) 0.0539(6) 0.0718(10) 0.0121(7) 0.0118(6) 0.0118(6)
F2 F 0.0792(7) 0.0442(5) 0.0390(5) -0.0212(5) 0.0123(5) -0.0116(4)
F3 F 0.0563(6) 0.0652(7) 0.0447(5) -0.0225(5) -0.0178(5) 0.0206(5)
F4 F 0.0488(5) 0.0488(5) 0.0855(11) 0.0076(7) 0.0127(6) 0.0127(6)
O1 O 0.0200(4) 0.0278(4) 0.0159(3) 0.0019(3) -0.0047(3) -0.0024(3)
O2 O 0.0231(4) 0.0210(4) 0.0164(3) -0.0044(3) -0.0048(3) -0.0003(3)
O3 O 0.0301(4) 0.0211(4) 0.0243(4) 0.0045(3) 0.0044(3) 0.0048(3)
O4 O 0.0225(4) 0.0312(4) 0.0269(4) 0.0044(3) -0.0049(3) 0.0010(3)
O5 O 0.0245(4) 0.0185(4) 0.0177(3) 0.0049(3) -0.0067(3) -0.0034(3)
O6 O 0.0277(4) 0.0186(4) 0.0205(3) 0.0072(3) -0.0016(3) -0.0031(3)
O7 O 0.0311(4) 0.0311(5) 0.0202(4) -0.0089(4) -0.0026(3) 0.0061(3)
N1 N 0.0162(4) 0.0181(4) 0.0121(4) 0.0006(3) -0.0018(3) -0.0008(3)
N2 N 0.0210(5) 0.0186(4) 0.0160(4) -0.0029(3) -0.0031(3) 0.0007(3)
C1 C 0.0144(4) 0.0190(5) 0.0153(4) 0.0024(4) -0.0001(4) -0.0040(4)
C2 C 0.0177(5) 0.0169(5) 0.0129(4) 0.0034(4) -0.0008(4) -0.0010(3)
C3 C 0.0159(5) 0.0160(5) 0.0156(5) 0.0018(4) 0.0011(3) -0.0024(4)
C4 C 0.0167(5) 0.0171(5) 0.0154(5) 0.0013(4) 0.0003(4) -0.0017(4)
C5 C 0.0185(5) 0.0201(5) 0.0213(5) 0.0004(4) -0.0012(4) 0.0019(4)
C6 C 0.0204(5) 0.0201(5) 0.0264(5) -0.0031(4) -0.0015(4) 0.0006(4)
C7 C 0.0184(5) 0.0229(5) 0.0227(5) -0.0006(4) -0.0029(4) -0.0024(4)
C8 C 0.0170(5) 0.0183(5) 0.0163(4) 0.0029(4) -0.0005(4) -0.0029(4)
C9 C 0.0175(5) 0.0174(5) 0.0134(4) 0.0004(4) -0.0009(3) -0.0002(4)
C10 C 0.0186(5) 0.0194(5) 0.0140(4) 0.0044(4) 0.0001(4) 0.0010(4)
C11 C 0.0319(6) 0.0343(7) 0.0219(5) 0.0058(5) 0.0093(5) -0.0029(5)
C12 C 0.0172(5) 0.0171(5) 0.0165(5) 0.0006(4) 0.0000(4) 0.0000(4)
C13 C 0.0194(5) 0.0178(5) 0.0158(5) 0.0007(4) -0.0013(4) -0.0026(4)
C14 C 0.0189(5) 0.0177(5) 0.0148(4) -0.0012(4) -0.0016(4) -0.0001(4)
C15 C 0.0190(5) 0.0151(4) 0.0186(5) 0.0002(4) 0.0016(4) -0.0014(4)
C16 C 0.0219(5) 0.0193(5) 0.0175(5) -0.0012(4) 0.0000(4) -0.0042(4)
C17 C 0.0215(5) 0.0202(5) 0.0149(4) 0.0004(4) -0.0022(4) -0.0023(4)
C18 C 0.0278(6) 0.0173(5) 0.0181(4) 0.0028(4) -0.0045(4) -0.0029(4)
C19 C 0.0388(7) 0.0310(6) 0.0217(5) 0.0090(5) -0.0123(5) -0.0061(5)
C20 C 0.0329(6) 0.0184(5) 0.0225(5) 0.0069(5) 0.0039(4) -0.0034(4)
C21 C 0.0198(5) 0.0233(5) 0.0154(4) 0.0009(4) -0.0004(4) 0.0005(4)
C22 C 0.0266(6) 0.0291(6) 0.0164(5) -0.0041(5) -0.0046(4) -0.0014(4)
C23 C 0.0339(6) 0.0339(6) 0.0390(10) -0.0055(8) 0.0067(5) 0.0067(5)
C24 C 0.0448(8) 0.0336(7) 0.0310(6) -0.0168(6) 0.0074(6) -0.0019(5)
C25 C 0.0374(7) 0.0421(7) 0.0314(6) -0.0195(6) -0.0039(6) 0.0125(6)
C26 C 0.0317(6) 0.0317(6) 0.0494(11) -0.0071(8) 0.0088(6) 0.0088(6)

loop_
_atom_type_symbol
_atom_type_scat_dispersion_real
_atom_type_scat_dispersion_imag
_atom_type_scat_source
C 0.0181 0.0091 'International Tables Vol C tables 4.2.6.8 and 6.1.1.1'
H 0.0000 0.0000 'International Tables Vol C tables 4.2.6.8 and 6.1.1.1'
F 0.0727 0.0534 'International Tables Vol C tables 4.2.6.8 and 6.1.1.1'
N 0.0311 0.0180 'International Tables Vol C tables 4.2.6.8 and 6.1.1.1'
O 0.0492 0.0322 'International Tables Vol C tables 4.2.6.8 and 6.1.1.1'
S 0.3331 0.5567 'International Tables Vol C tables 4.2.6.8 and 6.1.1.1'

loop_
_exptl_crystal_face_index_h
_exptl_crystal_face_index_k
_exptl_crystal_face_index_l
_exptl_crystal_face_perp_dist
? ? ? ?

loop_
_geom_angle_atom_site_label_1
_geom_angle_atom_site_label_2
_geom_angle_atom_site_label_3
_geom_angle_site_symmetry_1
_geom_angle_site_symmetry_2
_geom_angle_site_symmetry_3
_geom_angle
_geom_angle_publ_flag
O3 S1 O4 . . . 117.62(5) ?
O3 S1 C10 . . . 108.64(5) ?
O3 S1 C11 . . . 108.11(6) ?
O4 S1 C10 . . . 108.98(5) ?
O4 S1 C11 . . . 109.22(6) ?
C10 S1 C11 . . . 103.30(6) ?
C14 O5 C18 . . . 116.22(8) ?
C15 O6 C20 . . . 115.84(9) ?
C1 N1 C2 . . . 111.16(9) ?
C1 N1 C9 . . . 125.34(8) ?
C2 N1 C9 . . . 123.05(9) ?
C4 N2 C21 . . . 127.80(9) ?
C4 N2 H1n2 . . . 114.2(10) ?
C21 N2 H1n2 . . . 118.0(10) ?
O1 C1 N1 . . . 124.76(10) ?
O1 C1 C8 . . . 128.68(10) ?
N1 C1 C8 . . . 106.55(8) ?
O2 C2 N1 . . . 125.29(10) ?
O2 C2 C3 . . . 128.35(9) ?
N1 C2 C3 . . . 106.36(9) ?
C2 C3 C4 . . . 129.70(10) ?
C2 C3 C8 . . . 108.42(9) ?
C4 C3 C8 . . . 121.86(10) ?
N2 C4 C3 . . . 117.97(9) ?
N2 C4 C5 . . . 125.56(10) ?
C3 C4 C5 . . . 116.44(10) ?
C4 C5 C6 . . . 120.78(10) ?
C4 C5 H1c5 . . . 119.61 ?
C6 C5 H1c5 . . . 119.61 ?
C5 C6 C7 . . . 122.30(11) ?
C5 C6 H1c6 . . . 118.85 ?
C7 C6 H1c6 . . . 118.85 ?
C6 C7 C8 . . . 116.15(10) ?
C6 C7 H1c7 . . . 121.92 ?
C8 C7 H1c7 . . . 121.92 ?
C1 C8 C3 . . . 107.50(9) ?
C1 C8 C7 . . . 130.04(10) ?
C3 C8 C7 . . . 122.46(10) ?
N1 C9 C10 . . . 111.18(8) ?
N1 C9 C12 . . . 112.42(8) ?
N1 C9 H1c9 . . . 106.97 ?
C10 C9 C12 . . . 111.63(8) ?
C10 C9 H1c9 . . . 107.83 ?
C12 C9 H1c9 . . . 106.47 ?
S1 C10 C9 . . . 112.36(7) ?
S1 C10 H1c10 . . . 109.47 ?
S1 C10 H2c10 . . . 109.47 ?
C9 C10 H1c10 . . . 109.47 ?
C9 C10 H2c10 . . . 109.47 ?
H1c10 C10 H2c10 . . . 106.42 ?
S1 C11 H1c11 . . . 109.47 ?
S1 C11 H2c11 . . . 109.47 ?
S1 C11 H3c11 . . . 109.47 ?
H1c11 C11 H2c11 . . . 109.47 ?
H1c11 C11 H3c11 . . . 109.47 ?
H2c11 C11 H3c11 . . . 109.47 ?
C9 C12 C13 . . . 122.53(9) ?
C9 C12 C17 . . . 118.28(9) ?
C13 C12 C17 . . . 119.19(10) ?
C12 C13 C14 . . . 120.72(9) ?
C12 C13 H1c13 . . . 119.64 ?
C14 C13 H1c13 . . . 119.64 ?
O5 C14 C13 . . . 124.62(9) ?
O5 C14 C15 . . . 115.94(9) ?
C13 C14 C15 . . . 119.43(9) ?
O6 C15 C14 . . . 116.00(9) ?
O6 C15 C16 . . . 124.48(10) ?
C14 C15 C16 . . . 119.52(10) ?
C15 C16 C17 . . . 120.34(10) ?
C15 C16 H1c16 . . . 119.83 ?
C17 C16 H1c16 . . . 119.83 ?
C12 C17 C16 . . . 120.78(10) ?
C12 C17 H1c17 . . . 119.61 ?
C16 C17 H1c17 . . . 119.61 ?
O5 C18 C19 . . . 108.08(9) ?
O5 C18 H1c18 . . . 109.47 ?
O5 C18 H2c18 . . . 109.47 ?
C19 C18 H1c18 . . . 109.47 ?
C19 C18 H2c18 . . . 109.47 ?
H1c18 C18 H2c18 . . . 110.83 ?
C18 C19 H1c19 . . . 109.47 ?
C18 C19 H2c19 . . . 109.47 ?
C18 C19 H3c19 . . . 109.47 ?
H1c19 C19 H2c19 . . . 109.47 ?
H1c19 C19 H3c19 . . . 109.47 ?
H2c19 C19 H3c19 . . . 109.47 ?
O6 C20 H1c20 . . . 109.47 ?
O6 C20 H2c20 . . . 109.47 ?
O6 C20 H3c20 . . . 109.47 ?
H1c20 C20 H2c20 . . . 109.47 ?
H1c20 C20 H3c20 . . . 109.47 ?
H2c20 C20 H3c20 . . . 109.47 ?
O7 C21 N2 . . . 123.19(10) ?
O7 C21 C22 . . . 122.92(10) ?
N2 C21 C22 . . . 113.85(10) ?
C21 C22 H1c22 . . . 109.47 ?
C21 C22 H2c22 . . . 109.47 ?
C21 C22 H3c22 . . . 109.47 ?
H1c22 C22 H2c22 . . . 109.47 ?
H1c22 C22 H3c22 . . . 109.47 ?
H2c22 C22 H3c22 . . . 109.47 ?
F1 C23 C24 . . . 120.05(9) ?
F1 C23 C24 . . 8_666 120.05(9) ?
C24 C23 C24 . . 8_666 119.90(14) ?
F2 C24 C23 . . . 119.98(14) ?
F2 C24 C25 . . . 119.93(13) ?
C23 C24 C25 . . . 120.08(13) ?
F3 C25 C24 . . . 119.83(13) ?
F3 C25 C26 . . . 119.80(14) ?
C24 C25 C26 . . . 120.37(13) ?
F4 C26 C25 . . . 120.41(9) ?
F4 C26 C25 . . 8_666 120.41(9) ?
C25 C26 C25 . . 8_666 119.19(14) ?

loop_
_geom_bond_atom_site_label_1
_geom_bond_atom_site_label_2
_geom_bond_site_symmetry_1
_geom_bond_site_symmetry_2
_geom_bond_distance
_geom_bond_publ_flag
S1 O3 . . 1.4467(9) ?
S1 O4 . . 1.4423(9) ?
S1 C10 . . 1.7740(11) ?
S1 C11 . . 1.7589(13) ?
F1 C23 . . 1.3323(19) ?
F2 C24 . . 1.3362(17) ?
F3 C25 . . 1.3356(18) ?
F4 C26 . . 1.3314(19) ?
O1 C1 . . 1.2103(13) ?
O2 C2 . . 1.2151(13) ?
O5 C14 . . 1.3682(13) ?
O5 C18 . . 1.4406(13) ?
O6 C15 . . 1.3668(14) ?
O6 C20 . . 1.4285(14) ?
O7 C21 . . 1.2146(15) ?
N1 C1 . . 1.3952(14) ?
N1 C2 . . 1.3987(13) ?
N1 C9 . . 1.4724(13) ?
N2 C4 . . 1.3971(14) ?
N2 C21 . . 1.3799(14) ?
N2 H1n2 . . 0.859(12) ?
C1 C8 . . 1.4881(15) ?
C2 C3 . . 1.4783(15) ?
C3 C4 . . 1.3953(15) ?
C3 C8 . . 1.3901(15) ?
C4 C5 . . 1.4083(15) ?
C5 C6 . . 1.3981(16) ?
C5 H1c5 . . 0.96 ?
C6 C7 . . 1.4011(17) ?
C6 H1c6 . . 0.96 ?
C7 C8 . . 1.3807(16) ?
C7 H1c7 . . 0.96 ?
C9 C10 . . 1.5330(14) ?
C9 C12 . . 1.5232(15) ?
C9 H1c9 . . 0.96 ?
C10 H1c10 . . 0.96 ?
C10 H2c10 . . 0.96 ?
C11 H1c11 . . 0.96 ?
C11 H2c11 . . 0.96 ?
C11 H3c11 . . 0.96 ?
C12 C13 . . 1.4021(15) ?
C12 C17 . . 1.3857(15) ?
C13 C14 . . 1.3914(15) ?
C13 H1c13 . . 0.96 ?
C14 C15 . . 1.4165(15) ?
C15 C16 . . 1.3861(15) ?
C16 C17 . . 1.3944(16) ?
C16 H1c16 . . 0.96 ?
C17 H1c17 . . 0.96 ?
C18 C19 . . 1.5095(17) ?
C18 H1c18 . . 0.96 ?
C18 H2c18 . . 0.96 ?
C19 H1c19 . . 0.96 ?
C19 H2c19 . . 0.96 ?
C19 H3c19 . . 0.96 ?
C20 H1c20 . . 0.96 ?
C20 H2c20 . . 0.96 ?
C20 H3c20 . . 0.96 ?
C21 C22 . . 1.5045(16) ?
C22 H1c22 . . 0.96 ?
C22 H2c22 . . 0.96 ?
C22 H3c22 . . 0.96 ?
C23 C24 . . 1.3766(18) ?
C23 C24 . 8_666 1.3766(18) ?
C24 C25 . . 1.373(2) ?
C25 C26 . . 1.3826(17) ?

loop_
_geom_hbond_atom_site_label_D
_geom_hbond_atom_site_label_H
_geom_hbond_atom_site_label_A
_geom_hbond_site_symmetry_D
_geom_hbond_site_symmetry_H
_geom_hbond_site_symmetry_A
_geom_hbond_distance_DH
_geom_hbond_distance_HA
_geom_hbond_distance_DA
_geom_hbond_angle_DHA
_geom_hbond_publ_flag
C5 H1c5 O7 . . . 0.96 2.28 2.8842(14) 120 ?
C10 H1c10 O1 . . . 0.96 2.49 3.0848(13) 120 ?
C10 H1c10 O1 . . 8_666 0.96 2.31 3.1537(13) 146 ?
C11 H2c11 O3 . . 8_666 0.96 2.45 3.3308(16) 152 ?
C11 H3c11 O2 . . 3_555 0.96 2.40 3.0109(15) 121 ?
C13 H1c13 O1 . . 8_666 0.96 2.41 3.3707(13) 177 ?
C16 H1c16 O4 . . 5_546 0.96 2.39 3.3216(14) 162 ?
C17 H1c17 O3 . . 5_546 0.96 2.47 3.2484(14) 138 ?
C20 H1c20 O7 . . 3_645 0.96 2.50 3.4531(15) 174 ?
N2 H1n2 O2 . . . 0.859(12) 2.256(13) 2.9534(12) 138.3(12) ?

loop_
_geom_torsion_atom_site_label_1
_geom_torsion_atom_site_label_2
_geom_torsion_atom_site_label_3
_geom_torsion_atom_site_label_4
_geom_torsion_site_symmetry_1
_geom_torsion_site_symmetry_2
_geom_torsion_site_symmetry_3
_geom_torsion_site_symmetry_4
_geom_torsion
_geom_torsion_publ_flag
? ? ? ? ? ? ? ? ? ?

loop_
_restr_angle_atom_site_label_1
_restr_angle_site_symmetry_1
_restr_angle_atom_site_label_2
_restr_angle_site_symmetry_2
_restr_angle_atom_site_label_3
_restr_angle_site_symmetry_3
_restr_angle_target
_restr_angle_target_weight_param
? ? ? ? ? ? ? ?

loop_
_restr_distance_atom_site_label_1
_restr_distance_site_symmetry_1
_restr_distance_atom_site_label_2
_restr_distance_site_symmetry_2
_restr_distance_target
_restr_distance_target_weight_param
H1n2 . N2 . 0.86 0.001

loop_
_restr_equal_angle_atom_site_label_1
_restr_equal_angle_site_symmetry_1
_restr_equal_angle_atom_site_label_2
_restr_equal_angle_site_symmetry_2
_restr_equal_angle_atom_site_label_3
_restr_equal_angle_site_symmetry_3
_restr_equal_angle_class_class_id
_restr_equal_angle_class_target_weight_param
? ? ? ? ? ? ? ?

loop_
_restr_equal_distance_atom_site_label_1
_restr_equal_distance_site_symmetry_1
_restr_equal_distance_atom_site_label_2
_restr_equal_distance_site_symmetry_2
_restr_equal_distance_class_class_id
_restr_equal_distance_class_target_weight_param
? ? ? ? ? ?

loop_
_restr_equal_torsion_atom_site_label_1
_restr_equal_torsion_site_symmetry_1
_restr_equal_torsion_atom_site_label_2
_restr_equal_torsion_site_symmetry_2
_restr_equal_torsion_atom_site_label_3
_restr_equal_torsion_site_symmetry_3
_restr_equal_torsion_atom_site_label_4
_restr_equal_torsion_site_symmetry_4
_restr_equal_torsion_class_class_id
_restr_equal_torsion_class_target_weight_param
? ? ? ? ? ? ? ? ? ?

loop_
_restr_torsion_atom_site_label_1
_restr_torsion_site_symmetry_1
_restr_torsion_atom_site_label_2
_restr_torsion_site_symmetry_2
_restr_torsion_atom_site_label_3
_restr_torsion_site_symmetry_3
_restr_torsion_atom_site_label_4
_restr_torsion_site_symmetry_4
_restr_torsion_angle_target
_restr_torsion_weight_param
? ? ? ? ? ? ? ? ? ?

loop_
_twin_individual_id
_twin_individual_mass_fraction_refined
_twin_individual_twin_matrix_11
_twin_individual_twin_matrix_12
_twin_individual_twin_matrix_13
_twin_individual_twin_matrix_21
_twin_individual_twin_matrix_22
_twin_individual_twin_matrix_23
_twin_individual_twin_matrix_31
_twin_individual_twin_matrix_32
_twin_individual_twin_matrix_33
1 0.996(9) 1 0 0 0 1 0 0 0 1
2 0.004(9) -1 0 0 0 -1 0 0 0 -1

loop_
_jana_atom_site_adp_c_label
_jana_atom_site_adp_c_type_symbol
_jana_atom_site_adp_c_111
_jana_atom_site_adp_c_112
_jana_atom_site_adp_c_113
_jana_atom_site_adp_c_122
_jana_atom_site_adp_c_123
_jana_atom_site_adp_c_133
_jana_atom_site_adp_c_222
_jana_atom_site_adp_c_223
_jana_atom_site_adp_c_233
_jana_atom_site_adp_c_333
? ? ? ? ? ? ? ? ? ? ? ?

loop_
_jana_atom_site_adp_d_label
_jana_atom_site_adp_d_type_symbol
_jana_atom_site_adp_d_1111
_jana_atom_site_adp_d_1112
_jana_atom_site_adp_d_1113
_jana_atom_site_adp_d_1122
_jana_atom_site_adp_d_1123
_jana_atom_site_adp_d_1133
_jana_atom_site_adp_d_1222
_jana_atom_site_adp_d_1223
_jana_atom_site_adp_d_1233
_jana_atom_site_adp_d_1333
_jana_atom_site_adp_d_2222
_jana_atom_site_adp_d_2223
_jana_atom_site_adp_d_2233
_jana_atom_site_adp_d_2333
_jana_atom_site_adp_d_3333
? ? ? ? ? ? ? ? ? ? ? ? ? ? ? ? ?

loop_
_jana_atom_site_adp_e_label
_jana_atom_site_adp_e_type_symbol
_jana_atom_site_adp_e_11111
_jana_atom_site_adp_e_11112
_jana_atom_site_adp_e_11113
_jana_atom_site_adp_e_11122
_jana_atom_site_adp_e_11123
_jana_atom_site_adp_e_11133
_jana_atom_site_adp_e_11222
_jana_atom_site_adp_e_11223
_jana_atom_site_adp_e_11233
_jana_atom_site_adp_e_11333
_jana_atom_site_adp_e_12222
_jana_atom_site_adp_e_12223
_jana_atom_site_adp_e_12233
_jana_atom_site_adp_e_12333
_jana_atom_site_adp_e_13333
_jana_atom_site_adp_e_22222
_jana_atom_site_adp_e_22223
_jana_atom_site_adp_e_22233
_jana_atom_site_adp_e_22333
_jana_atom_site_adp_e_23333
_jana_atom_site_adp_e_33333
? ? ? ? ? ? ? ? ? ? ? ? ? ? ? ? ? ? ? ? ? ? ?

loop_
_jana_atom_site_adp_f_label
_jana_atom_site_adp_f_type_symbol
_jana_atom_site_adp_f_111111
_jana_atom_site_adp_f_111112
_jana_atom_site_adp_f_111113
_jana_atom_site_adp_f_111122
_jana_atom_site_adp_f_111123
_jana_atom_site_adp_f_111133
_jana_atom_site_adp_f_111222
_jana_atom_site_adp_f_111223
_jana_atom_site_adp_f_111233
_jana_atom_site_adp_f_111333
_jana_atom_site_adp_f_112222
_jana_atom_site_adp_f_112223
_jana_atom_site_adp_f_112233
_jana_atom_site_adp_f_112333
_jana_atom_site_adp_f_113333
_jana_atom_site_adp_f_122222
_jana_atom_site_adp_f_122223
_jana_atom_site_adp_f_122233
_jana_atom_site_adp_f_122333
_jana_atom_site_adp_f_123333
_jana_atom_site_adp_f_133333
_jana_atom_site_adp_f_222222
_jana_atom_site_adp_f_222223
_jana_atom_site_adp_f_222233
_jana_atom_site_adp_f_222333
_jana_atom_site_adp_f_223333
_jana_atom_site_adp_f_233333
_jana_atom_site_adp_f_333333
? ? ? ? ? ? ? ? ? ? ? ? ? ? ? ? ? ? ? ? ? ? ? ? ? ? ? ? ? ?
